data_8103157
loop_
_publ_author_name
'Kwang Ha'

_publ_section_title
;
 Crystal structure of
 N,N'-bis(3-ethoxy-2-hydroxy-benzylidene)-octane-1,8-diamine, C26H36N2O4
;
_journal_issue 3
_journal_name_full 'Zeitschrift f\"ur Kristallographie - New Crystal Structures'
_journal_page_first 327
_journal_volume 226
_journal_year 2011
_chemical_formula_moiety 'C26 H36 N2 O4'
_chemical_formula_sum 'C26 H36 N2 O4'
_chemical_formula_weight 440.57
_chemical_name_systematic
; 
N,N'-Bis(3-ethoxy-2-hydroxybenzylidene)octane-1,8-diamine
;
_space_group_IT_number 2
_symmetry_cell_setting triclinic
_symmetry_space_group_name_Hall '-P 1'
_symmetry_space_group_name_H-M 'P -1'
_atom_sites_solution_hydrogens geom
_atom_sites_solution_primary direct
_atom_sites_solution_secondary difmap
_audit_creation_method SHELXL-97
_cell_angle_alpha 90.123(4)
_cell_angle_beta 101.625(4)
_cell_angle_gamma 101.530(4)
_cell_formula_units_Z 1
_cell_length_a 6.9046(12)
_cell_length_b 6.9097(12)
_cell_length_c 12.981(2)
_cell_measurement_reflns_used 1304
_cell_measurement_temperature 200(2)
_cell_measurement_theta_max 26.00
_cell_measurement_theta_min 3.01
_cell_volume 593.78(17)
_computing_cell_refinement 'SAINT (Bruker, 2000)'
_computing_data_collection 'SMART (Bruker, 2000)'
_computing_data_reduction 'SAINT (Bruker, 2000)'
_computing_molecular_graphics 'ORTEP-III (Farrugia, 1997)'
_computing_publication_material SHELXL97
_computing_structure_refinement 'SHELXL-97 (Sheldrick, 1997)'
_computing_structure_solution 'SHELXS-97 (Sheldrick, 1997)'
_diffrn_ambient_temperature 200(2)
_diffrn_measured_fraction_theta_full 0.979
_diffrn_measured_fraction_theta_max 0.979
_diffrn_measurement_device_type 'Bruker SMART 1000 CCD'
_diffrn_measurement_method '\f and \w scans'
_diffrn_radiation_monochromator graphite
_diffrn_radiation_source 'fine-focus sealed tube'
_diffrn_radiation_type MoK\a
_diffrn_radiation_wavelength 0.71073
_diffrn_reflns_av_R_equivalents 0.0215
_diffrn_reflns_av_sigmaI/netI 0.0407
_diffrn_reflns_limit_h_max 8
_diffrn_reflns_limit_h_min -8
_diffrn_reflns_limit_k_max 7
_diffrn_reflns_limit_k_min -8
_diffrn_reflns_limit_l_max 14
_diffrn_reflns_limit_l_min -16
_diffrn_reflns_number 3645
_diffrn_reflns_theta_full 26.00
_diffrn_reflns_theta_max 26.00
_diffrn_reflns_theta_min 3.01
_diffrn_standards_decay_% 0
_diffrn_standards_interval_count 0
_diffrn_standards_interval_time 0
_diffrn_standards_number 0
_exptl_absorpt_coefficient_mu 0.083
_exptl_absorpt_correction_T_max 1.000
_exptl_absorpt_correction_T_min 0.809
_exptl_absorpt_correction_type multi-scan
_exptl_absorpt_process_details SADABS
_exptl_crystal_colour yellow
_exptl_crystal_density_diffrn 1.232
_exptl_crystal_density_method 'not measured'
_exptl_crystal_description block
_exptl_crystal_F_000 238
_exptl_crystal_size_max 0.40
_exptl_crystal_size_mid 0.24
_exptl_crystal_size_min 0.14
_refine_diff_density_max 0.385
_refine_diff_density_min -0.234
_refine_diff_density_rms 0.061
_refine_ls_extinction_method none
_refine_ls_goodness_of_fit_ref 1.044
_refine_ls_hydrogen_treatment mixed
_refine_ls_matrix_type full
_refine_ls_number_parameters 150
_refine_ls_number_reflns 2303
_refine_ls_number_restraints 0
_refine_ls_restrained_S_all 1.044
_refine_ls_R_factor_all 0.0949
_refine_ls_R_factor_gt 0.0593
_refine_ls_shift/su_max 0.000
_refine_ls_shift/su_mean 0.000
_refine_ls_structure_factor_coef Fsqd
_refine_ls_weighting_details 'calc w=1/[\s^2^(Fo^2^)+(0.0896P)^2^+0.0784P] where P=(Fo^2^+2Fc^2^)/3'
_refine_ls_weighting_scheme calc
_refine_ls_wR_factor_gt 0.1445
_refine_ls_wR_factor_ref 0.1757
_reflns_number_gt 1514
_reflns_number_total 2303
_reflns_threshold_expression >2sigma(I)
_cod_data_source_file 1267-3422.cff
_cod_data_source_block etosalon
_cod_depositor_comments
;
The following automatic conversions were performed:

'_symmetry_cell_setting' value 'Triclinic' changed to 'triclinic'
according to /home/saulius/struct/CIF-dictionaries/cif_core.dic
dictionary named 'cif_core.dic' version 2.4.1 from
2010-06-29.

'_exptl_absorpt_correction_type' value 'Multi-scan'
changed to 'multi-scan' according to
/home/saulius/struct/CIF-dictionaries/cif_core.dic dictionary named
'cif_core.dic' version 2.4.1 from 2010-06-29.

Automatic conversion script
Id: cif_fix_values 1715 2011-07-08 13:25:40Z adriana 
;
_cod_original_cell_volume 593.78(18)
_cod_original_sg_symbol_H-M P-1
_cod_database_code 8103157

loop_
_symmetry_equiv_pos_as_xyz
'x, y, z'
'-x, -y, -z'

loop_
_atom_site_label
_atom_site_type_symbol
_atom_site_fract_x
_atom_site_fract_y
_atom_site_fract_z
_atom_site_U_iso_or_equiv
_atom_site_adp_type
_atom_site_occupancy
_atom_site_symmetry_multiplicity
_atom_site_calc_flag
_atom_site_refinement_flags
O1 O 0.8686(2) 0.2066(3) 0.27558(14) 0.0385(5) Uani 1 1 d .
H1 H 0.891(5) 0.315(5) 0.239(3) 0.071(10) Uiso 1 1 d .
O2 O 0.9083(2) -0.1104(2) 0.38002(13) 0.0375(5) Uani 1 1 d .
N1 N 1.0187(3) 0.4985(3) 0.17339(15) 0.0355(5) Uani 1 1 d .
C1 C 1.2130(3) 0.2659(3) 0.25218(17) 0.0308(5) Uani 1 1 d .
C2 C 1.0519(3) 0.1573(3) 0.29068(17) 0.0291(5) Uani 1 1 d .
C3 C 1.0779(3) -0.0123(3) 0.34787(17) 0.0308(5) Uani 1 1 d .
C4 C 1.2636(3) -0.0671(3) 0.36711(18) 0.0342(6) Uani 1 1 d .
H4 H 1.2818 -0.1797 0.4069 0.041 Uiso 1 1 calc R
C5 C 1.4243(4) 0.0423(3) 0.32822(19) 0.0378(6) Uani 1 1 d .
H5 H 1.5514 0.0040 0.3413 0.045 Uiso 1 1 calc R
C6 C 1.3983(4) 0.2056(3) 0.27093(18) 0.0338(6) Uani 1 1 d .
H6 H 1.5075 0.2784 0.2437 0.041 Uiso 1 1 calc R
C7 C 0.9198(4) -0.2918(3) 0.43249(19) 0.0362(6) Uani 1 1 d .
H7A H 1.0172 -0.2662 0.5007 0.043 Uiso 1 1 calc R
H7B H 0.9641 -0.3849 0.3886 0.043 Uiso 1 1 calc R
C8 C 0.7105(4) -0.3766(4) 0.4495(2) 0.0456(7) Uani 1 1 d .
H8A H 0.6702 -0.2843 0.4945 0.068 Uiso 1 1 calc R
H8B H 0.7100 -0.5031 0.4836 0.068 Uiso 1 1 calc R
H8C H 0.6153 -0.3977 0.3815 0.068 Uiso 1 1 calc R
C9 C 1.1857(3) 0.4415(3) 0.19222(18) 0.0329(5) Uani 1 1 d .
H9 H 1.2966 0.5151 0.1666 0.039 Uiso 1 1 calc R
C10 C 0.9961(4) 0.6763(3) 0.11432(19) 0.0354(6) Uani 1 1 d .
H10A H 1.0304 0.6627 0.0446 0.043 Uiso 1 1 calc R
H10B H 1.0894 0.7933 0.1529 0.043 Uiso 1 1 calc R
C11 C 0.7806(4) 0.7036(3) 0.1005(2) 0.0378(6) Uani 1 1 d .
H11A H 0.7477 0.7134 0.1709 0.045 Uiso 1 1 calc R
H11B H 0.6893 0.5848 0.0625 0.045 Uiso 1 1 calc R
C12 C 0.7395(3) 0.8853(3) 0.04068(18) 0.0346(6) Uani 1 1 d .
H12A H 0.8302 1.0046 0.0785 0.042 Uiso 1 1 calc R
H12B H 0.7711 0.8757 -0.0300 0.042 Uiso 1 1 calc R
C13 C 0.5229(4) 0.9082(3) 0.0286(2) 0.0378(6) Uani 1 1 d .
H13A H 0.4909 0.9135 0.0994 0.045 Uiso 1 1 calc R
H13B H 0.4331 0.7898 -0.0105 0.045 Uiso 1 1 calc R

loop_
_atom_site_aniso_label
_atom_site_aniso_U_11
_atom_site_aniso_U_22
_atom_site_aniso_U_33
_atom_site_aniso_U_23
_atom_site_aniso_U_13
_atom_site_aniso_U_12
O1 0.0283(9) 0.0415(10) 0.0513(11) 0.0183(8) 0.0116(7) 0.0161(7)
O2 0.0320(9) 0.0354(9) 0.0492(11) 0.0171(7) 0.0129(7) 0.0115(7)
N1 0.0359(11) 0.0344(11) 0.0394(12) 0.0111(9) 0.0084(9) 0.0141(9)
C1 0.0310(12) 0.0345(12) 0.0297(12) 0.0050(9) 0.0068(9) 0.0127(10)
C2 0.0248(12) 0.0336(12) 0.0305(12) 0.0039(9) 0.0038(9) 0.0115(9)
C3 0.0284(12) 0.0319(12) 0.0323(13) 0.0037(9) 0.0076(10) 0.0058(9)
C4 0.0323(13) 0.0338(12) 0.0378(14) 0.0094(10) 0.0046(10) 0.0124(10)
C5 0.0310(13) 0.0403(14) 0.0443(15) 0.0093(11) 0.0064(11) 0.0134(11)
C6 0.0299(12) 0.0362(13) 0.0382(14) 0.0088(10) 0.0118(10) 0.0085(10)
C7 0.0404(14) 0.0267(12) 0.0428(14) 0.0102(10) 0.0096(11) 0.0089(10)
C8 0.0410(15) 0.0364(14) 0.0599(18) 0.0147(12) 0.0137(12) 0.0057(11)
C9 0.0300(13) 0.0355(13) 0.0342(13) 0.0076(10) 0.0082(10) 0.0076(10)
C10 0.0420(14) 0.0302(12) 0.0369(13) 0.0122(10) 0.0071(11) 0.0146(10)
C11 0.0385(14) 0.0328(13) 0.0440(15) 0.0122(11) 0.0074(11) 0.0125(10)
C12 0.0379(14) 0.0303(12) 0.0374(14) 0.0092(10) 0.0048(11) 0.0141(10)
C13 0.0398(14) 0.0322(13) 0.0435(14) 0.0124(10) 0.0087(11) 0.0125(10)

loop_
_atom_type_symbol
_atom_type_description
_atom_type_scat_dispersion_real
_atom_type_scat_dispersion_imag
_atom_type_scat_source
C C 0.0033 0.0016 'International Tables Vol C Tables 4.2.6.8 and 6.1.1.4'
H H 0.0000 0.0000 'International Tables Vol C Tables 4.2.6.8 and 6.1.1.4'
N N 0.0061 0.0033 'International Tables Vol C Tables 4.2.6.8 and 6.1.1.4'
O O 0.0106 0.0060 'International Tables Vol C Tables 4.2.6.8 and 6.1.1.4'

loop_
_geom_angle_atom_site_label_1
_geom_angle_atom_site_label_2
_geom_angle_atom_site_label_3
_geom_angle
_geom_angle_site_symmetry_1
_geom_angle_site_symmetry_3
C2 O1 H1 100(2) . .
C3 O2 C7 117.59(17) . .
C9 N1 C10 121.1(2) . .
C2 C1 C6 119.6(2) . .
C2 C1 C9 119.5(2) . .
C6 C1 C9 120.9(2) . .
O1 C2 C1 122.86(19) . .
O1 C2 C3 117.7(2) . .
C1 C2 C3 119.46(19) . .
O2 C3 C4 125.5(2) . .
O2 C3 C2 114.55(19) . .
C4 C3 C2 119.9(2) . .
C3 C4 C5 120.3(2) . .
C3 C4 H4 119.9 . .
C5 C4 H4 119.9 . .
C6 C5 C4 119.9(2) . .
C6 C5 H5 120.1 . .
C4 C5 H5 120.1 . .
C5 C6 C1 120.8(2) . .
C5 C6 H6 119.6 . .
C1 C6 H6 119.6 . .
O2 C7 C8 106.47(18) . .
O2 C7 H7A 110.4 . .
C8 C7 H7A 110.4 . .
O2 C7 H7B 110.4 . .
C8 C7 H7B 110.4 . .
H7A C7 H7B 108.6 . .
C7 C8 H8A 109.5 . .
C7 C8 H8B 109.5 . .
H8A C8 H8B 109.5 . .
C7 C8 H8C 109.5 . .
H8A C8 H8C 109.5 . .
H8B C8 H8C 109.5 . .
N1 C9 C1 122.1(2) . .
N1 C9 H9 118.9 . .
C1 C9 H9 118.9 . .
N1 C10 C11 109.43(19) . .
N1 C10 H10A 109.8 . .
C11 C10 H10A 109.8 . .
N1 C10 H10B 109.8 . .
C11 C10 H10B 109.8 . .
H10A C10 H10B 108.2 . .
C10 C11 C12 114.1(2) . .
C10 C11 H11A 108.7 . .
C12 C11 H11A 108.7 . .
C10 C11 H11B 108.7 . .
C12 C11 H11B 108.7 . .
H11A C11 H11B 107.6 . .
C13 C12 C11 112.7(2) . .
C13 C12 H12A 109.1 . .
C11 C12 H12A 109.1 . .
C13 C12 H12B 109.1 . .
C11 C12 H12B 109.1 . .
H12A C12 H12B 107.8 . .
C12 C13 C13 114.2(3) . 2_675
C12 C13 H13A 108.7 . .
C13 C13 H13A 108.7 2_675 .
C12 C13 H13B 108.7 . .
C13 C13 H13B 108.7 2_675 .
H13A C13 H13B 107.6 . .

loop_
_geom_bond_atom_site_label_1
_geom_bond_atom_site_label_2
_geom_bond_distance
_geom_bond_site_symmetry_2
O1 C2 1.352(2) .
O1 H1 0.89(3) .
O2 C3 1.374(3) .
O2 C7 1.437(2) .
N1 C9 1.270(3) .
N1 C10 1.468(3) .
C1 C2 1.394(3) .
C1 C6 1.399(3) .
C1 C9 1.467(3) .
C2 C3 1.411(3) .
C3 C4 1.384(3) .
C4 C5 1.396(3) .
C4 H4 0.9500 .
C5 C6 1.374(3) .
C5 H5 0.9500 .
C6 H6 0.9500 .
C7 C8 1.507(3) .
C7 H7A 0.9900 .
C7 H7B 0.9900 .
C8 H8A 0.9800 .
C8 H8B 0.9800 .
C8 H8C 0.9800 .
C9 H9 0.9500 .
C10 C11 1.512(3) .
C10 H10A 0.9900 .
C10 H10B 0.9900 .
C11 C12 1.523(3) .
C11 H11A 0.9900 .
C11 H11B 0.9900 .
C12 C13 1.512(3) .
C12 H12A 0.9900 .
C12 H12B 0.9900 .
C13 C13 1.526(4) 2_675
C13 H13A 0.9900 .
C13 H13B 0.9900 .

loop_
_geom_hbond_atom_site_label_D
_geom_hbond_atom_site_label_H
_geom_hbond_atom_site_label_A
_geom_hbond_distance_DH
_geom_hbond_distance_HA
_geom_hbond_distance_DA
_geom_hbond_angle_DHA
_geom_hbond_site_symmetry_A
O1 H1 N1 0.89(3) 1.73(3) 2.575(3) 159(3) .
C6 H6 O1 0.95 2.59 3.235(3) 125.3 1_655

loop_
_geom_torsion_atom_site_label_1
_geom_torsion_atom_site_label_2
_geom_torsion_atom_site_label_3
_geom_torsion_atom_site_label_4
_geom_torsion
_geom_torsion_site_symmetry_4
C6 C1 C2 O1 -180.0(2) .
C9 C1 C2 O1 -0.2(3) .
C6 C1 C2 C3 -0.1(3) .
C9 C1 C2 C3 179.7(2) .
C7 O2 C3 C4 -4.0(3) .
C7 O2 C3 C2 175.89(19) .
O1 C2 C3 O2 1.2(3) .
C1 C2 C3 O2 -178.62(19) .
O1 C2 C3 C4 -178.8(2) .
C1 C2 C3 C4 1.3(3) .
O2 C3 C4 C5 178.6(2) .
C2 C3 C4 C5 -1.4(3) .
C3 C4 C5 C6 0.2(4) .
C4 C5 C6 C1 1.0(4) .
C2 C1 C6 C5 -1.0(3) .
C9 C1 C6 C5 179.2(2) .
C3 O2 C7 C8 -174.8(2) .
C10 N1 C9 C1 179.2(2) .
C2 C1 C9 N1 -0.4(3) .
C6 C1 C9 N1 179.4(2) .
C9 N1 C10 C11 177.9(2) .
N1 C10 C11 C12 179.6(2) .
C10 C11 C12 C13 -179.8(2) .
C11 C12 C13 C13 178.5(3) 2_675
